data_4000790
loop_
_publ_author_name
'Reeves-McLaren, Nik'
'Smith, Ronald I.'
'West, Anthony R.'

_publ_section_title
;
 Lithium-Ion Conduction Pathways in Complex Lithium Spinels Li2MGe3O8(M =
 Ni or Zn)
;
_journal_issue 15
_journal_name_full 'Chemistry of Materials'
_journal_page_first 3556
_journal_paper_doi 10.1021/cm201429f
_journal_volume 23
_journal_year 2011
_chemical_formula_sum 'Ge3 Li2 Ni O8'
_chemical_formula_weight 418.34
_chemical_name_systematic ' ?'
_space_group_IT_number 212
_symmetry_cell_setting cubic
_symmetry_space_group_name_Hall 'P 4acd 2ab 3'
_symmetry_space_group_name_H-M 'P 43 3 2'
_audit_creation_date 2011-07-04T15:48
_audit_creation_method 'from EXP file using GSAS2CIF'
_audit_update_record ' 2011-07-04T15:48  Initial CIF as created by GSAS2CIF'
_cell_angle_alpha 90.0
_cell_angle_beta 90.0
_cell_angle_gamma 90.0
_cell_formula_units_Z 4
_cell_length_a 8.19851(11)
_cell_length_b 8.19851
_cell_length_c 8.19851
_cell_volume 551.067(7)
_computing_structure_refinement GSAS
_diffrn_radiation_probe neutron
_exptl_absorpt_correction_T_max 1.00000
_exptl_absorpt_correction_T_min 1.00000
_exptl_absorpt_process_details
;   GSAS Absorption/surface roughness correction: function number 0
 No correction is applied.
;
_pd_block_id 2011-07-04T15:48|LNG3-RT-TRY2|nik|polaris
_pd_calc_method 'Rietveld Refinement'
_pd_instr_location ' ?'
_pd_meas_2theta_fixed 90.00
_pd_meas_number_of_points 5525
_pd_phase_name 'Li2NiGe3O8 RT'
_pd_proc_info_datetime 2011-07-04T15:48:58
_pd_proc_info_excluded_regions ' ?'
_pd_proc_ls_background_function
;   GSAS Background function number 1 with  6 terms.
 Shifted Chebyshev function of 1st kind
      1:    5.94673     2:   -1.58216     3:    1.06436     4:  -0.715751    
      5:   0.284271     6:  -0.296381    
;
_pd_proc_ls_peak_cutoff 0.00100
_pd_proc_ls_profile_function
;
 TOF Profile function number 3 with  21 terms
 Profile coefficients for exponential pseudovoigt
  convolution Von Dreele, 1990 (unpublished)
 Peak tails are ignored  where the intensity is below 0.0010 times the peak
   Aniso. broadening axis   0.0   0.0   1.0
;
_pd_proc_ls_prof_R_factor 0.0377
_pd_proc_ls_prof_wR_expected 0.0154
_pd_proc_ls_prof_wR_factor 0.0236
_pd_proc_number_of_points 5525
_pd_spec_mounting ' ?'
_refine_ls_goodness_of_fit_all 1.53
_refine_ls_matrix_type full
_refine_ls_number_parameters 24
_refine_ls_number_restraints 0
_refine_ls_R_Fsqd_factor 0.05515
_refine_ls_shift/su_max 0.08
_refine_ls_shift/su_mean 0.01
_reflns_d_resolution_high 0.219
_reflns_d_resolution_low 3.666
_reflns_limit_h_max 43
_reflns_limit_h_min 1
_reflns_limit_k_max 30
_reflns_limit_k_min 0
_reflns_limit_l_max 25
_reflns_limit_l_min 0
_reflns_number_total 5252
_cod_data_source_file cm201429f_si_003.cif
_cod_data_source_block LNG3-RT-TRY2_publ
_cod_depositor_comments
;
The following automatic conversions were performed:

'_geom_bond_publ_flag' value 'N' changed to 'n' according to
/home/saulius/struct/CIF-dictionaries/cif_core.dic dictionary named
'cif_core.dic' version 2.4.1 from 2010-06-29 (37
times).

'_geom_angle_publ_flag' value 'N' changed to 'n' according
to /home/saulius/struct/CIF-dictionaries/cif_core.dic dictionary
named 'cif_core.dic' version 2.4.1 from 2010-06-29 (48 times).

Automatic conversion script
Id: cif_fix_values 1715 2011-07-08 13:25:40Z adriana 
;
_cod_original_cell_volume 551.067(22)
_cod_database_code 4000790
_gsas_exptl_extinct_corr_t_min 1.00000
_gsas_exptl_extinct_corr_t_max 1.00000

loop_
_symmetry_equiv_pos_site_id
_symmetry_equiv_pos_as_xyz
1 +x,+y,+z
2 +z,+x,+y
3 +y,+z,+x
4 -y+3/4,+x+1/4,+z+3/4
5 +z+3/4,-y+3/4,+x+1/4
6 +x+1/4,+z+3/4,-y+3/4
7 -x+1/2,-y,+z+1/2
8 -z,+x+1/2,-y+1/2
9 -y+1/2,-z,+x+1/2
10 +x+1/2,-y+1/2,-z
11 +z+1/2,-x+1/2,-y
12 -y,+z+1/2,-x+1/2
13 +y+3/4,-x+3/4,+z+1/4
14 +z+1/4,+y+3/4,-x+3/4
15 -x+3/4,+z+1/4,+y+3/4
16 -x+1/4,-z+1/4,-y+1/4
17 -y+1/4,-x+1/4,-z+1/4
18 -z+1/4,-y+1/4,-x+1/4
19 +y+1/2,-z+1/2,-x
20 +y+1/4,+x+3/4,-z+3/4
21 -z+3/4,+y+1/4,+x+3/4
22 +x+3/4,-z+3/4,+y+1/4
23 -x,+y+1/2,-z+1/2
24 -z+1/2,-x,+y+1/2

loop_
_atom_site_type_symbol
_atom_site_label
_atom_site_fract_x
_atom_site_fract_y
_atom_site_fract_z
_atom_site_occupancy
_atom_site_thermal_displace_type
_atom_site_U_iso_or_equiv
_atom_site_symmetry_multiplicity
Li Li-8c 0.0040(6) 0.0040(6) 0.0040(6) 1.0 Uiso 0.0118(4) 8
Ni Ni-4b 0.625 0.625 0.625 1.0 Uiso 0.00354(22) 4
Ge Ge-12d 0.125 0.37773(8) 0.87226(8) 1.0 Uiso 0.00222(8) 12
O O1-8c 0.38454(10) 0.38454(10) 0.38454(10) 1.0 Uiso 0.00328(22) 8
O O2-24e 0.10016(12) 0.12643(10) 0.39408(12) 1.0 Uiso 0.00345(10) 24

loop_
_atom_type_symbol
_atom_type_number_in_cell
_atom_type_scat_length_neutron
_atom_type_scat_source
Li 8.0 -0.1900 International_Tables_Vol_C
Ni 4.0 1.0300 International_Tables_Vol_C
Ge 12.0 0.8185 International_Tables_Vol_C
O 32.0 0.5805 International_Tables_Vol_C

loop_
_geom_angle_atom_site_label_1
_geom_angle_atom_site_label_2
_geom_angle_atom_site_label_3
_geom_angle
_geom_angle_site_symmetry_1
_geom_angle_site_symmetry_3
_geom_angle_publ_flag
O1-8c Li-8c O2-24e 106.39(22) 16_555 16_555 n
O1-8c Li-8c O2-24e 106.39(22) 16_555 17_555 n
O1-8c Li-8c O2-24e 106.39(22) 16_555 18_555 n
O2-24e Li-8c O2-24e 112.37(19) 16_555 17_555 n
O2-24e Li-8c O2-24e 112.37(19) 16_555 18_555 n
O2-24e Li-8c O2-24e 112.37(19) 17_555 18_555 n
O2-24e Ni-4b O2-24e 79.665(25) 8_655 9_565 n
O2-24e Ni-4b O2-24e 79.665(25) 8_655 10_556 n
O2-24e Ni-4b O2-24e 99.15(5) 8_655 13_555 n
O2-24e Ni-4b O2-24e 101.55(5) 8_655 14_555 n
O2-24e Ni-4b O2-24e 178.16(7) 8_655 15_555 n
O2-24e Ni-4b O2-24e 79.665(25) 9_565 10_556 n
O2-24e Ni-4b O2-24e 178.16(7) 9_565 13_555 n
O2-24e Ni-4b O2-24e 99.15(5) 9_565 14_555 n
O2-24e Ni-4b O2-24e 101.55(5) 9_565 15_555 n
O2-24e Ni-4b O2-24e 101.55(5) 10_556 13_555 n
O2-24e Ni-4b O2-24e 178.16(7) 10_556 14_555 n
O2-24e Ni-4b O2-24e 99.15(5) 10_556 15_555 n
O2-24e Ni-4b O2-24e 79.665(25) 13_555 14_555 n
O2-24e Ni-4b O2-24e 79.665(25) 13_555 15_555 n
O2-24e Ni-4b O2-24e 79.665(25) 14_555 15_555 n
O1-8c Ge-12d O1-8c 96.00(6) 5_455 7_565 n
O1-8c Ge-12d O2-24e 177.11(4) 5_455 3_556 n
O1-8c Ge-12d O2-24e 92.889(34) 5_455 11_456 n
O1-8c Ge-12d O2-24e 82.96(4) 5_455 17_556 n
O1-8c Ge-12d O2-24e 82.226(34) 5_455 21_555 n
O1-8c Ge-12d O2-24e 82.96(4) 7_565 3_556 n
O1-8c Ge-12d O2-24e 82.226(34) 7_565 11_456 n
O1-8c Ge-12d O2-24e 177.11(4) 7_565 17_556 n
O1-8c Ge-12d O2-24e 92.889(34) 7_565 21_555 n
O2-24e Ge-12d O2-24e 89.65(6) 3_556 11_456 n
O2-24e Ge-12d O2-24e 98.21(7) 3_556 17_556 n
O2-24e Ge-12d O2-24e 95.12(5) 3_556 21_555 n
O2-24e Ge-12d O2-24e 95.12(5) 11_456 17_556 n
O2-24e Ge-12d O2-24e 172.73(8) 11_456 21_555 n
O2-24e Ge-12d O2-24e 89.65(6) 17_556 21_555 n
Li-8c O1-8c Ge-12d 121.55(4) 16_555 4_554 n
Li-8c O1-8c Ge-12d 121.55(4) 16_555 5_455 n
Li-8c O1-8c Ge-12d 121.55(4) 16_555 6_545 n
Ge-12d O1-8c Ge-12d 95.13(5) 4_554 5_455 n
Ge-12d O1-8c Ge-12d 95.13(5) 4_554 6_545 n
Ge-12d O1-8c Ge-12d 95.13(5) 5_455 6_545 n
Li-8c O2-24e Ni-4b 112.86(12) 16_555 4_544 n
Li-8c O2-24e Ge-12d 124.43(14) 16_555 2_455 n
Li-8c O2-24e Ge-12d 123.66(22) 16_555 9_565 n
Ni-4b O2-24e Ge-12d 94.94(5) 4_544 2_455 n
Ni-4b O2-24e Ge-12d 94.08(5) 4_544 9_565 n
Ge-12d O2-24e Ge-12d 99.57(5) 2_455 9_565 n

loop_
_geom_bond_atom_site_label_1
_geom_bond_atom_site_label_2
_geom_bond_distance
_geom_bond_site_symmetry_2
_geom_bond_publ_flag
Li-8c Li-8c 3.435(16) 16_555 n
Li-8c O1-8c 1.968(8) 16_555 n
Li-8c O2-24e 1.9657(23) 16_555 n
Li-8c O2-24e 1.9657(23) 17_555 n
Li-8c O2-24e 1.9657(23) 18_555 n
Ni-4b Ge-12d 2.9146(5) 4_554 n
Ni-4b Ge-12d 2.9146(5) 5_455 n
Ni-4b Ge-12d 2.9146(5) 6_545 n
Ni-4b Ge-12d 2.9146(5) 19_566 n
Ni-4b Ge-12d 2.9146(5) 20_556 n
Ni-4b Ge-12d 2.9146(5) 22_565 n
Ni-4b O2-24e 2.0773(8) 8_655 n
Ni-4b O2-24e 2.0773(8) 9_565 n
Ni-4b O2-24e 2.0773(8) 10_556 n
Ni-4b O2-24e 2.0773(8) 13_555 n
Ni-4b O2-24e 2.0773(8) 14_555 n
Ni-4b O2-24e 2.0773(8) 15_555 n
Ge-12d Ni-4b 2.9146(5) 5_455 n
Ge-12d Ni-4b 2.9146(5) 6_446 n
Ge-12d Ge-12d 2.8829(5) 4_554 n
Ge-12d Ge-12d 2.8829(5) 8_656 n
Ge-12d Ge-12d 2.8829(5) 9_565 n
Ge-12d Ge-12d 2.8829(5) 19_466 n
Ge-12d O1-8c 1.9531(10) 5_455 n
Ge-12d O1-8c 1.9531(10) 7_565 n
Ge-12d O2-24e 1.8732(12) 3_556 n
Ge-12d O2-24e 1.9019(10) 11_456 n
Ge-12d O2-24e 1.8732(12) 17_556 n
Ge-12d O2-24e 1.9019(10) 21_555 n
O1-8c Li-8c 1.968(8) 16_555 n
O1-8c Ge-12d 1.9531(10) 4_554 n
O1-8c Ge-12d 1.9531(10) 5_455 n
O1-8c Ge-12d 1.9531(10) 6_545 n
O2-24e Li-8c 1.9657(23) 16_555 n
O2-24e Ni-4b 2.0773(8) 4_544 n
O2-24e Ge-12d 1.8732(12) 2_455 n
O2-24e Ge-12d 1.9019(10) 9_565 n
